data_1546006
loop_
_publ_author_name
'Pilsl, Ludwig K. A.'
'Ertl, Thomas'
'Reiser, Oliver'

_publ_section_title
;
 Enantioselective Three-Step Synthesis of Homo-\b-proline: A
 Donor-Acceptor Cyclopropane as Key Intermediate.
;
_journal_issue 10
_journal_name_full 'Organic letters'
_journal_page_first 2754
_journal_page_last 2757
_journal_paper_doi 10.1021/acs.orglett.7b01111
_journal_volume 19
_journal_year 2017
_chemical_absolute_configuration ad
_chemical_formula_moiety 'C15 H27 N O4'
_chemical_formula_sum 'C15 H27 N O4'
_chemical_formula_weight 285.37
_space_group_crystal_system orthorhombic
_space_group_IT_number 18
_space_group_name_Hall 'P 2bc 2'
_space_group_name_H-M_alt 'P 2 21 21'
_atom_sites_solution_hydrogens geom
_audit_creation_date 2016-12-15
_audit_creation_method
;
Olex2 1.2-alpha
(compiled 2016.12.12 svn.r3370 for OlexSys, GUI svn.r5273)
;
_cell_angle_alpha 90.0
_cell_angle_beta 90.0
_cell_angle_gamma 90.0
_cell_formula_units_Z 2
_cell_length_a 6.02696(12)
_cell_length_b 8.52370(17)
_cell_length_c 15.8573(3)
_cell_measurement_reflns_used 2490
_cell_measurement_temperature 123.00(10)
_cell_measurement_theta_max 70.1740
_cell_measurement_theta_min 5.5580
_cell_volume 814.62(3)
_computing_cell_refinement
;
CrysAlisPro, Agilent Technologies,
Version 1.171.37.12a (release 12-09-2013 CrysAlis171 .NET)
(compiled Sep 12 2013,13:51:24)
;
_computing_data_collection
;
CrysAlisPro, Agilent Technologies,
Version 1.171.37.12a (release 12-09-2013 CrysAlis171 .NET)
(compiled Sep 12 2013,13:51:24)
;
_computing_data_reduction
;
CrysAlisPro, Agilent Technologies,
Version 1.171.37.12a (release 12-09-2013 CrysAlis171 .NET)
(compiled Sep 12 2013,13:51:24)
;
_computing_molecular_graphics 'Olex2 (Dolomanov et al., 2009)'
_computing_publication_material 'Olex2 (Dolomanov et al., 2009)'
_computing_structure_refinement 'ShelXL (Sheldrick, 2015)'
_computing_structure_solution
;
Superflip (Palatinus & Chapuis, 2007;Palatinus & van der Lee, 2008;
Palatinus et al., 2012)
;
_diffrn_ambient_temperature 123.00(10)
_diffrn_detector_area_resol_mean 10.3546
_diffrn_measured_fraction_theta_full 0.992
_diffrn_measured_fraction_theta_max 0.984
_diffrn_measurement_details
;
#__ type_ start__ end____ width___ exp.time_
  1 omega -108.00   23.00   0.5000    2.5000
omega____ theta____ kappa____ phi______ frames
    -      -41.2064    0.0000  -30.0000 262

#__ type_ start__ end____ width___ exp.time_
  2 omega   24.00   65.00   0.5000   10.0000
omega____ theta____ kappa____ phi______ frames
    -      100.5179  -30.0000  -60.0000 82

#__ type_ start__ end____ width___ exp.time_
  3 omega   67.00  132.00   0.5000   10.0000
omega____ theta____ kappa____ phi______ frames
    -      100.5179   77.0000   30.0000 130

#__ type_ start__ end____ width___ exp.time_
  4 omega   70.00  151.00   0.5000   10.0000
omega____ theta____ kappa____ phi______ frames
    -      100.5179   61.0000 -180.0000 162

#__ type_ start__ end____ width___ exp.time_
  5 omega   35.00   68.00   0.5000   10.0000
omega____ theta____ kappa____ phi______ frames
    -      100.5179  -45.0000   30.0000 66

#__ type_ start__ end____ width___ exp.time_
  6 omega   28.00  115.00   0.5000   10.0000
omega____ theta____ kappa____ phi______ frames
    -      100.5179 -125.0000  -90.0000 174

#__ type_ start__ end____ width___ exp.time_
  7 omega   24.00   51.00   0.5000   10.0000
omega____ theta____ kappa____ phi______ frames
    -      100.5179  -30.0000    0.0000 54

#__ type_ start__ end____ width___ exp.time_
  8 omega -115.00  -12.00   0.5000    2.5000
omega____ theta____ kappa____ phi______ frames
    -      -41.2064  -57.0000  -90.0000 206

#__ type_ start__ end____ width___ exp.time_
  9 omega -115.00  -12.00   0.5000    2.5000
omega____ theta____ kappa____ phi______ frames
    -      -41.2064  -57.0000  150.0000 206

#__ type_ start__ end____ width___ exp.time_
 10 omega  -69.00   -5.00   0.5000   10.0000
omega____ theta____ kappa____ phi______ frames
    -      -83.0000   30.0000 -150.0000 128

#__ type_ start__ end____ width___ exp.time_
 11 omega   73.00  121.00   0.5000   10.0000
omega____ theta____ kappa____ phi______ frames
    -      100.5179   45.0000  -90.0000 96

#__ type_ start__ end____ width___ exp.time_
 12 omega   23.00   69.00   0.5000   10.0000
omega____ theta____ kappa____ phi______ frames
    -      100.5179  -30.0000 -120.0000 92
;
_diffrn_measurement_device_type 'SuperNova, Single source at offset, Atlas'
_diffrn_measurement_method '\w scans'
_diffrn_orient_matrix_UB_11 -0.0659414000
_diffrn_orient_matrix_UB_12 -0.0252931000
_diffrn_orient_matrix_UB_13 0.0928180000
_diffrn_orient_matrix_UB_21 -0.1738245000
_diffrn_orient_matrix_UB_22 -0.1222084000
_diffrn_orient_matrix_UB_23 -0.0276135000
_diffrn_orient_matrix_UB_31 0.1754655000
_diffrn_orient_matrix_UB_32 -0.1307409000
_diffrn_orient_matrix_UB_33 0.0076627000
_diffrn_radiation_monochromator mirror
_diffrn_radiation_type CuK\a
_diffrn_radiation_wavelength 1.54184
_diffrn_reflns_av_R_equivalents 0.0498
_diffrn_reflns_av_unetI/netI 0.0348
_diffrn_reflns_Laue_measured_fraction_full 0.992
_diffrn_reflns_Laue_measured_fraction_max 0.984
_diffrn_reflns_limit_h_max 7
_diffrn_reflns_limit_h_min -7
_diffrn_reflns_limit_k_max 9
_diffrn_reflns_limit_k_min -10
_diffrn_reflns_limit_l_max 19
_diffrn_reflns_limit_l_min -17
_diffrn_reflns_number 4025
_diffrn_reflns_point_group_measured_fraction_full 0.985
_diffrn_reflns_point_group_measured_fraction_max 0.968
_diffrn_reflns_theta_full 67.684
_diffrn_reflns_theta_max 70.254
_diffrn_reflns_theta_min 5.580
_diffrn_source 'SuperNova (Cu) X-ray Source'
_exptl_absorpt_coefficient_mu 0.676
_exptl_absorpt_correction_T_max 1.00000
_exptl_absorpt_correction_T_min 0.60468
_exptl_absorpt_correction_type multi-scan
_exptl_absorpt_process_details
;
CrysAlisPro, Agilent Technologies,
Version 1.171.37.12a (release 12-09-2013 CrysAlis171 .NET)
(compiled Sep 12 2013,13:51:24)
Empirical absorption correction using spherical harmonics,
 implemented in SCALE3 ABSPACK scaling algorithm.
;
_exptl_crystal_colour colourless
_exptl_crystal_colour_primary colourless
_exptl_crystal_density_diffrn 1.163
_exptl_crystal_description block
_exptl_crystal_F_000 312
_exptl_crystal_size_max 0.1519
_exptl_crystal_size_mid 0.1343
_exptl_crystal_size_min 0.0933
_refine_diff_density_max 0.100
_refine_diff_density_min -0.129
_refine_diff_density_rms 0.027
_refine_ls_abs_structure_details
;
 Flack x determined using 525 quotients [(I+)-(I-)]/[(I+)+(I-)]
 (Parsons, Flack and Wagner, Acta Cryst. B69 (2013) 249-259).
;
_refine_ls_abs_structure_Flack 0.11(17)
_refine_ls_extinction_method none
_refine_ls_goodness_of_fit_ref 1.031
_refine_ls_hydrogen_treatment constr
_refine_ls_matrix_type full
_refine_ls_number_parameters 187
_refine_ls_number_reflns 1515
_refine_ls_number_restraints 63
_refine_ls_restrained_S_all 1.054
_refine_ls_R_factor_all 0.0308
_refine_ls_R_factor_gt 0.0289
_refine_ls_shift/su_max 0.000
_refine_ls_shift/su_mean 0.000
_refine_ls_structure_factor_coef Fsqd
_refine_ls_weighting_details 'w=1/[\s^2^(Fo^2^)+(0.0465P)^2^+0.0109P] where P=(Fo^2^+2Fc^2^)/3'
_refine_ls_weighting_scheme calc
_refine_ls_wR_factor_gt 0.0757
_refine_ls_wR_factor_ref 0.0767
_reflns_Friedel_coverage 0.636
_reflns_Friedel_fraction_full 0.975
_reflns_Friedel_fraction_max 0.944
_reflns_number_gt 1422
_reflns_number_total 1515
_reflns_threshold_expression 'I > 2\s(I)'
_cod_data_source_file ol7b01111_si_004.cif
_cod_data_source_block mb_twin1_hklf4
_cod_depositor_comments 'Adding full bibliography for 1546004--1546006.cif.'
_cod_database_code 1546006
_shelx_shelxl_version_number 2016/6
_chemical_oxdiff_formula 'C15 H27 N1 O4'
_shelx_space_group_comment
;
The symmetry employed for this shelxl refinement is uniquely defined
by the following loop, which should always be used as a source of
symmetry information in preference to the above space-group names.
They are only intended as comments.
;
_cell_oxdiff_angle_alpha 90.080(4)
_cell_oxdiff_angle_beta 90.054(4)
_cell_oxdiff_angle_gamma 89.962(4)
_cell_oxdiff_length_a 6.0263(3)
_cell_oxdiff_length_b 8.5235(5)
_cell_oxdiff_length_c 15.8594(7)
_cell_oxdiff_measurement_reflns_used 2421
_cell_oxdiff_twin_number 2
_cell_oxdiff_volume 814.62(7)
_olex2_refinement_description
;
1. Fixed Uiso
 At 1.2 times of:
  All C(H) groups, All C(H,H) groups
 At 1.5 times of:
  All C(H,H,H) groups
2. Restrained distances
 C8-C11 \\sim C8-C10 \\sim C9-C8 \\sim C16-C13 \\sim C14-C13 \\sim C15-C13
 with sigma of 0.001
3. Uiso/Uaniso restraints and constraints
C14 \\sim C16 \\sim C15 \\sim C9 \\sim C11 \\sim C10 \\sim C8 \\sim C13 \\sim
O3 \\sim O2: within 1.7A with sigma of 0.005 and sigma for terminal atoms of
0.005
4. Others
 Fixed Sof: O3(0.5) O4(0.5) C12(0.5) C4(0.5) H4A(0.5) H4B(0.5) C1(0.5)
 H1A(0.5) H1B(0.5) N1(0.5) C2(0.5) H2(0.5) C3(0.5) H3A(0.5) H3B(0.5) O1(0.5)
 C6(0.5) O2(0.5) C7(0.5) H7A(0.5) H7B(0.5) C10(0.5) H10A(0.5) H10B(0.5)
 H10C(0.5) C9(0.5) H9A(0.5) H9B(0.5) H9C(0.5) C8(0.5) C11(0.5) H11A(0.5)
 H11B(0.5) H11C(0.5) C15(0.5) H15A(0.5) H15B(0.5) H15C(0.5) C14(0.5) H14A(0.5)
 H14B(0.5) H14C(0.5) C13(0.5) C16(0.5) H16A(0.5) H16B(0.5) H16C(0.5)
5.a Ternary CH refined with riding coordinates:
 C2(H2)
5.b Secondary CH2 refined with riding coordinates:
 C4(H4A,H4B), C1(H1A,H1B), C3(H3A,H3B), C7(H7A,H7B)
5.c Idealised Me refined as rotating group:
 C10(H10A,H10B,H10C), C9(H9A,H9B,H9C), C11(H11A,H11B,H11C), C15(H15A,H15B,
 H15C), C14(H14A,H14B,H14C), C16(H16A,H16B,H16C)
;
_olex2_diffrn_ambient_temperature_device 'CryoStream 700, Oxford Cryosystems'
_olex2_submission_special_instructions 'No special instructions were received'

loop_
_space_group_symop_id
_space_group_symop_operation_xyz
1 'x, y, z'
2 '-x, -y+1/2, z+1/2'
3 'x, -y, -z'
4 '-x, y+1/2, -z+1/2'

loop_
_atom_site_label
_atom_site_type_symbol
_atom_site_fract_x
_atom_site_fract_y
_atom_site_fract_z
_atom_site_U_iso_or_equiv
_atom_site_adp_type
_atom_site_occupancy
_atom_site_site_symmetry_order
_atom_site_calc_flag
_atom_site_refinement_flags_posn
_atom_site_refinement_flags_adp
_atom_site_refinement_flags_occupancy
_atom_site_disorder_assembly
_atom_site_disorder_group
O3 O 0.6310(19) 0.098(2) 0.6363(8) 0.0314(15) Uani 0.5 1 d . U P A -1
O4 O 0.9274(6) 0.2744(5) 0.6208(2) 0.0449(9) Uani 0.5 1 d . . P A -1
C12 C 0.7320(14) 0.2409(9) 0.6054(5) 0.0289(16) Uani 0.5 1 d . . P A -1
C4 C 0.3650(7) 0.2887(5) 0.5403(3) 0.0324(8) Uani 0.5 1 d . . P A -1
H4A H 0.276841 0.262793 0.591098 0.039 Uiso 0.5 1 calc R . P A -1
H4B H 0.361215 0.198653 0.500858 0.039 Uiso 0.5 1 calc R . P A -1
C1 C 0.6645(4) 0.4803(3) 0.52693(19) 0.0346(6) Uani 0.5 1 d . . P A -1
H1A H 0.812522 0.470895 0.500367 0.042 Uiso 0.5 1 calc R . P A -1
H1B H 0.670135 0.562752 0.570839 0.042 Uiso 0.5 1 calc R . P A -1
N1 N 0.5936(6) 0.3310(3) 0.56247(18) 0.0309(6) Uani 0.5 1 d . . P A -1
C2 C 0.4881(4) 0.5168(3) 0.46167(19) 0.0306(6) Uani 0.5 1 d . . P A -1
H2 H 0.528179 0.461985 0.408057 0.037 Uiso 0.5 1 calc R . P A -1
C3 C 0.2806(4) 0.4386(3) 0.49811(19) 0.0320(6) Uani 0.5 1 d . . P A -1
H3A H 0.207735 0.507949 0.539813 0.038 Uiso 0.5 1 calc R . P A -1
H3B H 0.173225 0.413539 0.452834 0.038 Uiso 0.5 1 calc R . P A -1
O1 O 0.8344(8) 0.7151(5) 0.3969(3) 0.0402(10) Uani 0.5 1 d . . P A -1
C6 C 0.6480(10) 0.7710(11) 0.4007(5) 0.0324(18) Uani 0.5 1 d . . P A -1
O2 O 0.591(2) 0.901(2) 0.3746(9) 0.0328(16) Uani 0.5 1 d . U P A -1
C7 C 0.4554(9) 0.6899(5) 0.4424(2) 0.0288(8) Uani 0.5 1 d . . P A -1
H7A H 0.323721 0.700945 0.405577 0.035 Uiso 0.5 1 calc R . P A -1
H7B H 0.422294 0.745015 0.495940 0.035 Uiso 0.5 1 calc R . P A -1
C10 C 0.865(2) 0.9572(12) 0.2430(7) 0.0378(18) Uani 0.5 1 d D U P A -1
H10A H 0.979474 0.880935 0.258953 0.057 Uiso 0.5 1 calc GR . P A -1
H10B H 0.934066 1.044117 0.212120 0.057 Uiso 0.5 1 calc GR . P A -1
H10C H 0.754538 0.906104 0.207058 0.057 Uiso 0.5 1 calc GR . P A -1
C9 C 0.9394(19) 1.074(2) 0.3795(8) 0.045(2) Uani 0.5 1 d D U P A -1
H9A H 0.876586 1.111236 0.432874 0.067 Uiso 0.5 1 calc GR . P A -1
H9B H 1.021392 1.159457 0.352350 0.067 Uiso 0.5 1 calc GR . P A -1
H9C H 1.040220 0.986145 0.390496 0.067 Uiso 0.5 1 calc GR . P A -1
C8 C 0.7534(17) 1.0200(13) 0.3218(6) 0.0322(16) Uani 0.5 1 d D U P A -1
C11 C 0.583(3) 1.1480(16) 0.3072(8) 0.038(2) Uani 0.5 1 d D U P A -1
H11A H 0.463121 1.107447 0.271478 0.058 Uiso 0.5 1 calc GR . P A -1
H11B H 0.653684 1.237413 0.279144 0.058 Uiso 0.5 1 calc GR . P A -1
H11C H 0.521436 1.181951 0.361422 0.058 Uiso 0.5 1 calc GR . P A -1
C15 C 0.850(3) 0.0691(14) 0.7472(7) 0.045(2) Uani 0.5 1 d D U P A -1
H15A H 0.950715 0.152926 0.729165 0.067 Uiso 0.5 1 calc GR . P A -1
H15B H 0.932370 -0.007698 0.780951 0.067 Uiso 0.5 1 calc GR . P A -1
H15C H 0.730084 0.113923 0.781257 0.067 Uiso 0.5 1 calc GR . P A -1
C14 C 0.9100(17) -0.0838(19) 0.6065(7) 0.0367(18) Uani 0.5 1 d D U P A -1
H14A H 0.824857 -0.124722 0.558666 0.055 Uiso 0.5 1 calc GR . P A -1
H14B H 0.992441 -0.169579 0.633142 0.055 Uiso 0.5 1 calc GR . P A -1
H14C H 1.014368 -0.003823 0.586482 0.055 Uiso 0.5 1 calc GR . P A -1
C13 C 0.7527(17) -0.0112(14) 0.6703(6) 0.0318(16) Uani 0.5 1 d D U P A -1
C16 C 0.594(3) -0.1327(17) 0.7055(9) 0.043(2) Uani 0.5 1 d D U P A -1
H16A H 0.490947 -0.082068 0.744920 0.064 Uiso 0.5 1 calc GR . P A -1
H16B H 0.677693 -0.214269 0.735047 0.064 Uiso 0.5 1 calc GR . P A -1
H16C H 0.509395 -0.180193 0.659166 0.064 Uiso 0.5 1 calc GR . P A -1

loop_
_atom_site_aniso_label
_atom_site_aniso_U_11
_atom_site_aniso_U_22
_atom_site_aniso_U_33
_atom_site_aniso_U_23
_atom_site_aniso_U_13
_atom_site_aniso_U_12
O3 0.039(3) 0.0258(19) 0.029(3) 0.005(2) -0.016(2) 0.008(3)
O4 0.030(2) 0.0333(15) 0.072(2) 0.0110(13) -0.0142(15) -0.0016(15)
C12 0.035(5) 0.014(3) 0.037(2) 0.0044(18) 0.000(4) -0.007(3)
C4 0.026(2) 0.0298(17) 0.041(2) 0.0067(15) -0.0048(16) -0.0072(18)
C1 0.0286(12) 0.0249(14) 0.0503(17) 0.0061(14) -0.0055(11) -0.0034(12)
N1 0.0239(15) 0.0231(14) 0.0457(15) 0.0075(12) -0.0052(13) -0.0031(12)
C2 0.0283(12) 0.0248(13) 0.0388(12) 0.0022(12) 0.0009(11) -0.0019(11)
C3 0.0256(11) 0.0340(12) 0.0365(11) 0.0063(14) -0.0017(12) -0.0048(10)
O1 0.032(3) 0.0266(18) 0.063(2) 0.0124(16) 0.0054(19) 0.001(2)
C6 0.032(4) 0.030(3) 0.035(2) -0.0060(19) -0.005(3) 0.009(3)
O2 0.042(4) 0.0234(17) 0.033(3) 0.010(2) 0.017(2) -0.007(3)
C7 0.031(3) 0.0238(19) 0.0314(18) 0.0047(13) 0.000(2) 0.002(2)
C10 0.052(3) 0.026(3) 0.036(3) -0.002(3) 0.015(2) -0.007(3)
C9 0.060(4) 0.036(3) 0.037(4) 0.000(3) 0.004(3) -0.007(3)
C8 0.045(3) 0.022(2) 0.030(2) 0.009(2) 0.003(2) -0.010(2)
C11 0.055(3) 0.021(3) 0.039(3) 0.006(3) 0.005(3) 0.010(2)
C15 0.055(3) 0.037(4) 0.043(3) 0.010(2) -0.013(2) 0.011(3)
C14 0.048(3) 0.030(3) 0.032(3) -0.001(2) 0.000(2) 0.004(2)
C13 0.043(3) 0.022(3) 0.030(2) 0.003(2) -0.005(2) -0.005(2)
C16 0.053(4) 0.033(4) 0.042(4) -0.002(2) -0.006(3) -0.005(3)

loop_
_atom_type_symbol
_atom_type_description
_atom_type_scat_dispersion_real
_atom_type_scat_dispersion_imag
_atom_type_scat_source
C C 0.0181 0.0091 'International Tables Vol C Tables 4.2.6.8 and 6.1.1.4'
H H 0.0000 0.0000 'International Tables Vol C Tables 4.2.6.8 and 6.1.1.4'
N N 0.0311 0.0180 'International Tables Vol C Tables 4.2.6.8 and 6.1.1.4'
O O 0.0492 0.0322 'International Tables Vol C Tables 4.2.6.8 and 6.1.1.4'

loop_
_exptl_crystal_face_index_h
_exptl_crystal_face_index_k
_exptl_crystal_face_index_l
_exptl_crystal_face_perp_dist
_exptl_oxdiff_crystal_face_indexfrac_h
_exptl_oxdiff_crystal_face_indexfrac_k
_exptl_oxdiff_crystal_face_indexfrac_l
_exptl_oxdiff_crystal_face_x
_exptl_oxdiff_crystal_face_y
_exptl_oxdiff_crystal_face_z
0 -4 7 0.0486 0.0032 -4.0055 7.0072 0.7515 0.2955 0.5779
1 3 -8 0.0431 0.9995 3.0045 -8.0084 -0.8852 -0.3198 -0.2788
3 -3 -3 0.0718 3.0081 -3.0029 -3.0035 -0.4012 -0.0730 0.8974
-3 1 5 0.0916 -3.0063 1.0004 5.0052 0.6375 0.2621 -0.6199
-3 0 -7 0.0500 -3.0044 0.0007 -7.0107 -0.4526 0.7157 -0.5810
0 3 9 0.0342 -0.0036 3.0024 9.0129 0.7609 -0.6152 -0.3241
3 -3 5 0.0696 3.0074 -3.0039 5.0067 0.3424 -0.2939 0.9588
0 -3 -9 0.0591 0.0036 -3.0024 -9.0129 -0.7609 0.6152 0.3241
4 -1 2 0.0610 4.0074 -1.0012 2.0043 -0.0529 -0.6296 0.8494

loop_
_geom_angle_atom_site_label_1
_geom_angle_atom_site_label_2
_geom_angle_atom_site_label_3
_geom_angle
C13 O3 C12 120.4(10)
O4 C12 O3 121.9(7)
O4 C12 N1 124.6(6)
N1 C12 O3 113.4(7)
N1 C4 C3 102.2(3)
N1 C1 C2 103.8(2)
C12 N1 C4 125.0(5)
C12 N1 C1 121.5(4)
C1 N1 C4 113.4(3)
C1 C2 C3 103.0(2)
C1 C2 C7 115.3(2)
C7 C2 C3 113.2(3)
C4 C3 C2 104.9(2)
O1 C6 O2 126.3(9)
O1 C6 C7 123.5(8)
O2 C6 C7 110.1(7)
C6 O2 C8 123.9(9)
C6 C7 C2 115.7(5)
C10 C8 O2 117.9(9)
C10 C8 C9 106.0(9)
C9 C8 O2 108.8(10)
C11 C8 O2 96.7(9)
C11 C8 C10 115.4(10)
C11 C8 C9 112.0(11)
O3 C13 C15 103.1(10)
O3 C13 C14 111.6(11)
O3 C13 C16 106.6(11)
C15 C13 C14 118.5(10)
C15 C13 C16 104.8(10)
C16 C13 C14 111.2(11)

loop_
_geom_bond_atom_site_label_1
_geom_bond_atom_site_label_2
_geom_bond_distance
O3 C12 1.44(2)
O3 C13 1.30(2)
O4 C12 1.236(8)
C12 N1 1.322(9)
C4 N1 1.467(4)
C4 C3 1.529(5)
C1 N1 1.456(4)
C1 C2 1.516(4)
C2 C3 1.530(3)
C2 C7 1.519(5)
O1 C6 1.222(6)
C6 O2 1.23(2)
C6 C7 1.505(8)
O2 C8 1.64(2)
C10 C8 1.5176(18)
C9 C8 1.5179(18)
C8 C11 1.5176(18)
C15 C13 1.5176(18)
C14 C13 1.5178(18)
C13 C16 1.5176(18)

loop_
_cell_oxdiff_twin_id
_cell_oxdiff_twin_matrix_11
_cell_oxdiff_twin_matrix_12
_cell_oxdiff_twin_matrix_13
_cell_oxdiff_twin_matrix_21
_cell_oxdiff_twin_matrix_22
_cell_oxdiff_twin_matrix_23
_cell_oxdiff_twin_matrix_31
_cell_oxdiff_twin_matrix_32
_cell_oxdiff_twin_matrix_33
1 1.0000 0.0000 0.0000 0.0000 1.0000 0.0000 0.0000 0.0000 1.0000
2 0.9910 0.0513 -0.0435 -0.0952 0.9959 0.0279 0.3107 -0.0819 0.9927

loop_
_diffrn_oxdiff_twin_id
_diffrn_oxdiff_twin_ratio
_diffrn_oxdiff_twin_reflns_isolated
_diffrn_oxdiff_twin_reflns_overlapped
1 0.7959 4028 28
2 0.2041 4000 28
